data_2216948
loop_
_publ_author_name
'B. Thimme Gowda'
'Sabine Foro'
'Hartmut Fuess'

_publ_section_title
;
 2-Chloro-<i>N</i>-(2,4-dimethylphenyl)acetamide
;
_journal_coeditor_code BT2650
_journal_issue 1
_journal_name_full 'Acta Crystallographica Section E'
_journal_page_first o85
_journal_page_last o85
_journal_paper_doi 10.1107/S1600536807062563
_journal_volume 64
_journal_year 2008
_chemical_formula_iupac 'C10 H12 Cl N O'
_chemical_formula_moiety 'C10 H12 Cl N O'
_chemical_formula_sum 'C10 H12 Cl N O'
_chemical_formula_weight 197.66
_chemical_name_systematic
;
2-Chloro-<i>N</i>-(2,4-dimethylphenyl)acetamide
;
_space_group_IT_number 2
_symmetry_cell_setting triclinic
_symmetry_space_group_name_Hall '-P 1'
_symmetry_space_group_name_H-M 'P -1'
_atom_sites_solution_hydrogens geom
_atom_sites_solution_primary direct
_atom_sites_solution_secondary difmap
_audit_creation_method SHELXL-97
_cell_angle_alpha 67.07(2)
_cell_angle_beta 86.840(10)
_cell_angle_gamma 78.95(2)
_cell_formula_units_Z 2
_cell_length_a 4.7235(7)
_cell_length_b 10.407(2)
_cell_length_c 11.451(2)
_cell_measurement_reflns_used 25
_cell_measurement_temperature 299(2)
_cell_measurement_theta_max 26.43
_cell_measurement_theta_min 4.17
_cell_volume 508.69(17)
_computing_cell_refinement 'CAD-4-PC (Enraf--Nonius, 1996)'
_computing_data_collection 'CAD-4-PC (Enraf--Nonius, 1996)'
_computing_data_reduction 'REDU4 (Stoe & Cie, 1987)'
_computing_molecular_graphics 'PLATON (Spek, 2003)'
_computing_publication_material 'SHELXL97 (Sheldrick, 1997)'
_computing_structure_refinement 'SHELXL97 (Sheldrick, 1997)'
_computing_structure_solution 'SHELXS97 (Sheldrick, 1997)'
_diffrn_ambient_temperature 299(2)
_diffrn_measured_fraction_theta_full 1.000
_diffrn_measured_fraction_theta_max 1.000
_diffrn_measurement_device_type 'Enraf--Nonius CAD-4'
_diffrn_measurement_method \w/2\q
_diffrn_radiation_monochromator graphite
_diffrn_radiation_source 'fine-focus sealed tube'
_diffrn_radiation_type CuK\a
_diffrn_radiation_wavelength 1.54180
_diffrn_reflns_av_R_equivalents 0.0154
_diffrn_reflns_av_sigmaI/netI 0.0249
_diffrn_reflns_limit_h_max 5
_diffrn_reflns_limit_h_min 0
_diffrn_reflns_limit_k_max 12
_diffrn_reflns_limit_k_min -12
_diffrn_reflns_limit_l_max 13
_diffrn_reflns_limit_l_min -13
_diffrn_reflns_number 2059
_diffrn_reflns_theta_full 66.91
_diffrn_reflns_theta_max 66.91
_diffrn_reflns_theta_min 4.19
_diffrn_standards_decay_% 1.0
_diffrn_standards_interval_time 120
_diffrn_standards_number 3
_exptl_absorpt_coefficient_mu 2.997
_exptl_absorpt_correction_T_max 0.8947
_exptl_absorpt_correction_T_min 0.8025
_exptl_absorpt_correction_type psi-scan
_exptl_absorpt_process_details 'North <i>et al.</i> (1968)'
_exptl_crystal_colour colourless
_exptl_crystal_density_diffrn 1.290
_exptl_crystal_density_method 'not measured'
_exptl_crystal_description needle
_exptl_crystal_F_000 208
_exptl_crystal_size_max 0.60
_exptl_crystal_size_mid 0.06
_exptl_crystal_size_min 0.04
_refine_diff_density_max 0.451
_refine_diff_density_min -0.468
_refine_ls_extinction_method none
_refine_ls_goodness_of_fit_ref 1.085
_refine_ls_hydrogen_treatment mixed
_refine_ls_matrix_type full
_refine_ls_number_parameters 123
_refine_ls_number_reflns 1817
_refine_ls_number_restraints 0
_refine_ls_restrained_S_all 1.085
_refine_ls_R_factor_all 0.0870
_refine_ls_R_factor_gt 0.0670
_refine_ls_shift/su_max 0.044
_refine_ls_shift/su_mean 0.001
_refine_ls_structure_factor_coef Fsqd
_refine_ls_weighting_details 'calc w=1/[\s^2^(Fo^2^)+(0.1035P)^2^+0.2646P] where P=(Fo^2^+2Fc^2^)/3'
_refine_ls_weighting_scheme calc
_refine_ls_wR_factor_gt 0.1720
_refine_ls_wR_factor_ref 0.1896
_reflns_number_gt 1394
_reflns_number_total 1817
_reflns_threshold_expression I>2\s(I)
_cod_data_source_file bt2650.cif
_cod_data_source_block I
_cod_original_cell_volume 508.69(15)
_cod_database_code 2216948
_cod_database_fobs_code 2216948

loop_
_symmetry_equiv_pos_as_xyz
'x, y, z'
'-x, -y, -z'

loop_
_atom_site_type_symbol
_atom_site_label
_atom_site_fract_x
_atom_site_fract_y
_atom_site_fract_z
_atom_site_U_iso_or_equiv
_atom_site_adp_type
_atom_site_calc_flag
_atom_site_refinement_flags
_atom_site_occupancy
Cl Cl1 0.5208(2) -0.02640(14) 0.75189(11) 0.1062(6) Uani d . 1
O O1 0.2611(4) 0.1946(3) 0.5165(2) 0.0695(8) Uani d . 1
N N1 0.6642(5) 0.2847(3) 0.4451(2) 0.0411(6) Uani d . 1
H H1N 0.842(8) 0.271(3) 0.453(3) 0.049 Uiso d . 1
C C1 0.5306(5) 0.4140(3) 0.3481(3) 0.0380(6) Uani d . 1
C C2 0.6351(5) 0.4545(3) 0.2256(3) 0.0426(7) Uani d . 1
C C3 0.5019(7) 0.5837(3) 0.1357(3) 0.0520(8) Uani d . 1
H H3 0.5711 0.6130 0.0536 0.062 Uiso calc R 1
C C4 0.2697(7) 0.6709(3) 0.1634(3) 0.0539(8) Uani d . 1
C C5 0.1706(7) 0.6261(3) 0.2857(3) 0.0536(8) Uani d . 1
H H5 0.0142 0.6822 0.3062 0.064 Uiso calc R 1
C C6 0.2985(6) 0.5003(3) 0.3774(3) 0.0461(7) Uani d . 1
H H6 0.2300 0.4724 0.4597 0.055 Uiso calc R 1
C C7 0.5218(5) 0.1865(3) 0.5227(3) 0.0449(7) Uani d . 1
C C8 0.7104(6) 0.0592(4) 0.6200(3) 0.0590(9) Uani d . 1
H H8A 0.8681 0.0901 0.6462 0.071 Uiso calc R 1
H H8B 0.7927 -0.0072 0.5812 0.071 Uiso calc R 1
C C9 0.8830(7) 0.3623(4) 0.1907(3) 0.0569(8) Uani d . 1
H H9A 1.0565 0.3590 0.2325 0.085 Uiso calc R 1
H H9B 0.9069 0.4011 0.1006 0.085 Uiso calc R 1
H H9C 0.8435 0.2681 0.2168 0.085 Uiso calc R 1
C C10 0.1310(10) 0.8109(4) 0.0632(4) 0.0815(12) Uani d . 1
H H10A 0.2775 0.8560 0.0104 0.122 Uiso calc R 1
H H10B 0.0287 0.8712 0.1032 0.122 Uiso calc R 1
H H10C -0.0013 0.7944 0.0121 0.122 Uiso calc R 1

loop_
_atom_site_aniso_label
_atom_site_aniso_U_11
_atom_site_aniso_U_22
_atom_site_aniso_U_33
_atom_site_aniso_U_12
_atom_site_aniso_U_13
_atom_site_aniso_U_23
Cl1 0.0551(6) 0.1112(9) 0.0893(8) -0.0082(5) 0.0147(5) 0.0236(6)
O1 0.0134(9) 0.0749(15) 0.0926(17) -0.0115(9) -0.0051(10) -0.0006(13)
N1 0.0138(9) 0.0512(13) 0.0519(13) -0.0051(9) -0.0010(9) -0.0132(11)
C1 0.0211(12) 0.0446(15) 0.0476(15) -0.0062(10) -0.0031(10) -0.0166(12)
C2 0.0263(13) 0.0534(17) 0.0504(15) -0.0104(11) 0.0017(11) -0.0213(13)
C3 0.0456(17) 0.0573(18) 0.0484(16) -0.0122(14) -0.0006(13) -0.0141(14)
C4 0.0493(18) 0.0474(17) 0.0599(18) -0.0044(13) -0.0087(14) -0.0160(14)
C5 0.0394(16) 0.0548(18) 0.0628(19) 0.0047(13) -0.0037(13) -0.0242(15)
C6 0.0278(13) 0.0567(17) 0.0503(16) -0.0021(12) 0.0016(11) -0.0195(13)
C7 0.0174(12) 0.0522(16) 0.0586(17) -0.0060(11) -0.0004(11) -0.0147(13)
C8 0.0233(13) 0.0593(19) 0.073(2) -0.0076(12) -0.0009(13) -0.0021(16)
C9 0.0369(16) 0.072(2) 0.0603(18) -0.0050(14) 0.0090(14) -0.0270(16)
C10 0.087(3) 0.059(2) 0.075(2) 0.006(2) -0.009(2) -0.0087(19)

loop_
_atom_type_symbol
_atom_type_description
_atom_type_scat_dispersion_real
_atom_type_scat_dispersion_imag
_atom_type_scat_source
C C 0.0181 0.0091 'International Tables Vol C Tables 4.2.6.8 and 6.1.1.4'
H H 0.0000 0.0000 'International Tables Vol C Tables 4.2.6.8 and 6.1.1.4'
Cl Cl 0.3639 0.7018 'International Tables Vol C Tables 4.2.6.8 and 6.1.1.4'
N N 0.0311 0.0180 'International Tables Vol C Tables 4.2.6.8 and 6.1.1.4'
O O 0.0492 0.0322 'International Tables Vol C Tables 4.2.6.8 and 6.1.1.4'

loop_
_geom_angle_atom_site_label_1
_geom_angle_atom_site_label_2
_geom_angle_atom_site_label_3
_geom_angle
C7 N1 C1 124.3(2)
C7 N1 H1N 119(2)
C1 N1 H1N 117(2)
C2 C1 C6 120.4(3)
C2 C1 N1 120.0(2)
C6 C1 N1 119.6(2)
C1 C2 C3 117.6(3)
C1 C2 C9 121.6(3)
C3 C2 C9 120.9(3)
C4 C3 C2 122.8(3)
C4 C3 H3 118.6
C2 C3 H3 118.6
C5 C4 C3 117.8(3)
C5 C4 C10 120.9(3)
C3 C4 C10 121.2(3)
C6 C5 C4 121.2(3)
C6 C5 H5 119.4
C4 C5 H5 119.4
C5 C6 C1 120.3(3)
C5 C6 H6 119.9
C1 C6 H6 119.9
O1 C7 N1 123.9(3)
O1 C7 C8 121.4(3)
N1 C7 C8 114.6(2)
C7 C8 Cl1 112.3(2)
C7 C8 H8A 109.1
Cl1 C8 H8A 109.1
C7 C8 H8B 109.1
Cl1 C8 H8B 109.1
H8A C8 H8B 107.9
C2 C9 H9A 109.5
C2 C9 H9B 109.5
H9A C9 H9B 109.5
C2 C9 H9C 109.5
H9A C9 H9C 109.5
H9B C9 H9C 109.5
C4 C10 H10A 109.5
C4 C10 H10B 109.5
H10A C10 H10B 109.5
C4 C10 H10C 109.5
H10A C10 H10C 109.5
H10B C10 H10C 109.5

loop_
_geom_bond_atom_site_label_1
_geom_bond_atom_site_label_2
_geom_bond_distance
Cl1 C8 1.728(3)
O1 C7 1.223(3)
N1 C7 1.333(4)
N1 C1 1.425(3)
N1 H1N 0.83(4)
C1 C2 1.389(4)
C1 C6 1.392(4)
C2 C3 1.390(4)
C2 C9 1.506(4)
C3 C4 1.390(5)
C3 H3 0.9300
C4 C5 1.378(5)
C4 C10 1.511(5)
C5 C6 1.371(4)
C5 H5 0.9300
C6 H6 0.9300
C7 C8 1.516(4)
C8 H8A 0.9700
C8 H8B 0.9700
C9 H9A 0.9600
C9 H9B 0.9600
C9 H9C 0.9600
C10 H10A 0.9600
C10 H10B 0.9600
C10 H10C 0.9600

loop_
_geom_hbond_atom_site_label_D
_geom_hbond_atom_site_label_H
_geom_hbond_atom_site_label_A
_geom_hbond_site_symmetry_A
_geom_hbond_distance_DH
_geom_hbond_distance_HA
_geom_hbond_distance_DA
_geom_hbond_angle_DHA
N1 H1N O1 1_655 0.83(4) 2.04(4) 2.853(3) 165(3)

loop_
_geom_torsion_atom_site_label_1
_geom_torsion_atom_site_label_2
_geom_torsion_atom_site_label_3
_geom_torsion_atom_site_label_4
_geom_torsion
C7 N1 C1 C2 -130.4(3)
C7 N1 C1 C6 50.8(4)
C6 C1 C2 C3 0.7(4)
N1 C1 C2 C3 -178.1(2)
C6 C1 C2 C9 -179.1(3)
N1 C1 C2 C9 2.1(4)
C1 C2 C3 C4 -0.9(4)
C9 C2 C3 C4 178.9(3)
C2 C3 C4 C5 0.2(5)
C2 C3 C4 C10 179.9(3)
C3 C4 C5 C6 0.7(5)
C10 C4 C5 C6 -179.0(3)
C4 C5 C6 C1 -0.8(5)
C2 C1 C6 C5 0.1(4)
N1 C1 C6 C5 178.9(3)
C1 N1 C7 O1 2.5(5)
C1 N1 C7 C8 -178.9(3)
O1 C7 C8 Cl1 -25.2(4)
N1 C7 C8 Cl1 156.2(3)

loop_
_cod_related_entry_id
_cod_related_entry_database
_cod_related_entry_code
1 ChemSpider 148782
